data_4313953
loop_
_publ_author_name
'Timothy J. Foley'
'Benjamin S. Harrison'
'Alison S. Knefely'
'Khalil A. Abboud'
'John R. Reynolds'
'Kirk S. Schanze'
'James M. Boncella'

_publ_section_title
;
 Facile Preparation and Photophysics of Near-Infrared Luminescent
 Lanthanide(III) Monoporphyrinate Complexes
;
_journal_name_full 'Inorganic Chemistry'
_journal_page_first 5023
_journal_page_last 5032
_journal_paper_doi 10.1021/ic034217g
_journal_volume 42
_journal_year 2003
_chemical_formula_moiety 'C53 H38 B N4 Tm, 2(C1 H1 Cl3)'
_chemical_formula_sum 'C55 H40 B Cl6 N10 Tm'
_chemical_formula_weight 1233.41
_chemical_name_systematic
;
   ?
;
_space_group_IT_number 14
_symmetry_cell_setting monoclinic
_symmetry_space_group_name_Hall '-P 2yn'
_symmetry_space_group_name_H-M 'P 1 21/n 1'
_atom_sites_solution_hydrogens geom
_atom_sites_solution_primary direct
_atom_sites_solution_secondary difmap
_audit_creation_method SHELXL-97
_cell_angle_alpha 90.00
_cell_angle_beta 98.808(2)
_cell_angle_gamma 90.00
_cell_formula_units_Z 4
_cell_length_a 18.4931(8)
_cell_length_b 14.6041(6)
_cell_length_c 19.4154(9)
_cell_measurement_temperature 193(2)
_cell_volume 5181.8(4)
_computing_cell_refinement 'Bruker SMART & SAINT (Bruker 1998)'
_computing_data_collection 'Bruker SMART (Bruker 1998)'
_computing_data_reduction 'Bruker SHELXTL (Bruker 1998)'
_computing_molecular_graphics 'Bruker SHELXTL'
_computing_publication_material 'Bruker SHELXTL'
_computing_structure_refinement 'Bruker SHELXTL'
_computing_structure_solution 'Bruker SHELXTL'
_diffrn_ambient_temperature 193(2)
_diffrn_measured_fraction_theta_full 0.997
_diffrn_measured_fraction_theta_max 0.997
_diffrn_measurement_device_type 'SMART CCD area detector'
_diffrn_measurement_method '\w scans'
_diffrn_radiation_monochromator graphite
_diffrn_radiation_source 'normal-focus sealed tube'
_diffrn_radiation_type MoK\a
_diffrn_radiation_wavelength 0.71073
_diffrn_reflns_av_R_equivalents 0.0432
_diffrn_reflns_av_sigmaI/netI 0.0275
_diffrn_reflns_limit_h_max 23
_diffrn_reflns_limit_h_min -23
_diffrn_reflns_limit_k_max 18
_diffrn_reflns_limit_k_min -18
_diffrn_reflns_limit_l_max 25
_diffrn_reflns_limit_l_min -25
_diffrn_reflns_number 46178
_diffrn_reflns_theta_full 27.50
_diffrn_reflns_theta_max 27.50
_diffrn_reflns_theta_min 1.42
_exptl_absorpt_coefficient_mu 2.071
_exptl_absorpt_correction_T_max 0.7940
_exptl_absorpt_correction_T_min 0.6590
_exptl_absorpt_correction_type integration
_exptl_absorpt_process_details 'based on measured indexed crystal faces, SHELXTL (Bruker 1998)'
_exptl_crystal_colour red
_exptl_crystal_density_diffrn 1.581
_exptl_crystal_density_method 'not measured'
_exptl_crystal_description plates
_exptl_crystal_F_000 2464
_exptl_crystal_size_max 0.21
_exptl_crystal_size_mid 0.15
_exptl_crystal_size_min 0.14
_refine_diff_density_max 1.162
_refine_diff_density_min -1.833
_refine_diff_density_rms 0.090
_refine_ls_extinction_coef 0.00093(6)
_refine_ls_extinction_expression Fc^*^=kFc[1+0.001xFc^2^\l^3^/sin(2\q)]^-1/4^
_refine_ls_extinction_method SHELXL
_refine_ls_goodness_of_fit_ref 1.179
_refine_ls_hydrogen_treatment mixed
_refine_ls_matrix_type full
_refine_ls_number_parameters 663
_refine_ls_number_reflns 11868
_refine_ls_number_restraints 0
_refine_ls_restrained_S_all 1.179
_refine_ls_R_factor_all 0.0382
_refine_ls_R_factor_gt 0.0340
_refine_ls_shift/su_max 0.003
_refine_ls_shift/su_mean 0.000
_refine_ls_structure_factor_coef Fsqd
_refine_ls_weighting_details 'calc w=1/[\s^2^(Fo^2^)+(0.0154P)^2^+11.9242P] where P=(Fo^2^+2Fc^2^)/3'
_refine_ls_weighting_scheme calc
_refine_ls_wR_factor_gt 0.0728
_refine_ls_wR_factor_ref 0.0750
_reflns_number_gt 10920
_reflns_number_total 11868
_reflns_threshold_expression >2sigma(I)
_cod_data_source_file ic034217gsi20030318_055518_3.cif
_cod_data_source_block tf25
_cod_depositor_comments
;
The following automatic conversions were performed:

'_symmetry_cell_setting' value 'Monoclinic' changed to 'monoclinic'
according to the built-in table from CIF Core dictionary named
'cif_core.dic' version 2.4.1 from 2010-06-29.

Automatic conversion script
Id: cif_fix_values 1646 2011-03-28 12:23:43Z adriana 
;
_cod_database_code 4313953

loop_
_symmetry_equiv_pos_as_xyz
'x, y, z'
'-x+1/2, y+1/2, -z+1/2'
'-x, -y, -z'
'x-1/2, -y-1/2, z-1/2'

loop_
_atom_site_label
_atom_site_type_symbol
_atom_site_fract_x
_atom_site_fract_y
_atom_site_fract_z
_atom_site_U_iso_or_equiv
_atom_site_adp_type
_atom_site_occupancy
_atom_site_symmetry_multiplicity
_atom_site_calc_flag
_atom_site_refinement_flags
_atom_site_disorder_assembly
_atom_site_disorder_group
Tm Tm 0.475087(7) 0.738557(8) 0.767705(6) 0.01666(5) Uani 1 1 d . . .
N1 N 0.40919(13) 0.86042(17) 0.81039(13) 0.0199(5) Uani 1 1 d . . .
N2 N 0.35441(13) 0.72225(17) 0.70880(12) 0.0188(5) Uani 1 1 d . . .
N3 N 0.48799(14) 0.73398(17) 0.64912(13) 0.0204(5) Uani 1 1 d . . .
N4 N 0.54263(14) 0.87230(18) 0.75039(13) 0.0200(5) Uani 1 1 d . . .
C1 C 0.43744(16) 0.9402(2) 0.84286(15) 0.0206(6) Uani 1 1 d . . .
C2 C 0.38485(17) 0.9808(2) 0.88103(17) 0.0250(6) Uani 1 1 d . . .
H2A H 0.3917 1.0345 0.9089 0.030 Uiso 1 1 calc R . .
C3 C 0.32395(18) 0.9285(2) 0.86997(17) 0.0257(7) Uani 1 1 d . . .
H3A H 0.2803 0.9378 0.8893 0.031 Uiso 1 1 calc R . .
C4 C 0.33760(16) 0.8563(2) 0.82351(15) 0.0203(6) Uani 1 1 d . . .
C5 C 0.28256(16) 0.8002(2) 0.78893(16) 0.0209(6) Uani 1 1 d . . .
C6 C 0.29023(16) 0.7403(2) 0.73398(15) 0.0208(6) Uani 1 1 d . . .
C7 C 0.23039(17) 0.6911(2) 0.69423(16) 0.0243(6) Uani 1 1 d . . .
H7A H 0.1808 0.6913 0.7017 0.029 Uiso 1 1 calc R . .
C8 C 0.25841(17) 0.6447(2) 0.64437(16) 0.0235(6) Uani 1 1 d . . .
H8A H 0.2322 0.6051 0.6105 0.028 Uiso 1 1 calc R . .
C9 C 0.33500(16) 0.6658(2) 0.65173(15) 0.0198(6) Uani 1 1 d . . .
C10 C 0.37906(17) 0.6424(2) 0.60210(15) 0.0219(6) Uani 1 1 d . . .
C11 C 0.44927(17) 0.6772(2) 0.59965(15) 0.0219(6) Uani 1 1 d . . .
C12 C 0.48985(18) 0.6630(2) 0.54306(17) 0.0282(7) Uani 1 1 d . . .
H12A H 0.4756 0.6259 0.5031 0.034 Uiso 1 1 calc R . .
C13 C 0.55195(18) 0.7124(2) 0.55722(17) 0.0281(7) Uani 1 1 d . . .
H13A H 0.5893 0.7171 0.5289 0.034 Uiso 1 1 calc R . .
C14 C 0.55102(17) 0.7568(2) 0.62357(15) 0.0225(6) Uani 1 1 d . . .
C15 C 0.60592(17) 0.8159(2) 0.65552(16) 0.0220(6) Uani 1 1 d . . .
C16 C 0.60103(16) 0.8710(2) 0.71354(16) 0.0223(6) Uani 1 1 d . . .
C17 C 0.65124(17) 0.9441(2) 0.73695(17) 0.0255(7) Uani 1 1 d . . .
H17A H 0.6971 0.9554 0.7223 0.031 Uiso 1 1 calc R . .
C18 C 0.62049(17) 0.9934(2) 0.78376(17) 0.0256(6) Uani 1 1 d . . .
H18A H 0.6401 1.0472 0.8071 0.031 Uiso 1 1 calc R . .
C19 C 0.55261(17) 0.9495(2) 0.79173(16) 0.0219(6) Uani 1 1 d . . .
C20 C 0.50376(17) 0.9819(2) 0.83438(15) 0.0210(6) Uani 1 1 d . . .
C21 C 0.20635(17) 0.8121(2) 0.80549(17) 0.0253(7) Uani 1 1 d . . .
C22 C 0.1794(2) 0.7572(3) 0.8538(2) 0.0403(9) Uani 1 1 d . . .
H22A H 0.2101 0.7133 0.8799 0.048 Uiso 1 1 calc R . .
C23 C 0.1059(3) 0.7671(3) 0.8638(3) 0.0577(14) Uani 1 1 d . . .
H23A H 0.0867 0.7285 0.8960 0.069 Uiso 1 1 calc R . .
C24 C 0.0619(2) 0.8315(4) 0.8276(3) 0.0573(14) Uani 1 1 d . . .
H24A H 0.0125 0.8377 0.8351 0.069 Uiso 1 1 calc R . .
C25 C 0.0886(2) 0.8873(4) 0.7806(2) 0.0534(13) Uani 1 1 d . . .
H25A H 0.0579 0.9323 0.7557 0.064 Uiso 1 1 calc R . .
C26 C 0.1607(2) 0.8779(3) 0.7694(2) 0.0395(9) Uani 1 1 d . . .
H26A H 0.1791 0.9167 0.7368 0.047 Uiso 1 1 calc R . .
C27 C 0.34463(16) 0.5841(2) 0.54204(15) 0.0221(6) Uani 1 1 d . . .
C28 C 0.34066(19) 0.4897(2) 0.54770(17) 0.0294(7) Uani 1 1 d . . .
H28A H 0.3623 0.4604 0.5895 0.035 Uiso 1 1 calc R . .
C29 C 0.3054(2) 0.4375(3) 0.49279(19) 0.0358(8) Uani 1 1 d . . .
H29A H 0.3027 0.3729 0.4972 0.043 Uiso 1 1 calc R . .
C30 C 0.2744(2) 0.4795(3) 0.43199(19) 0.0368(8) Uani 1 1 d . . .
H30A H 0.2505 0.4438 0.3943 0.044 Uiso 1 1 calc R . .
C31 C 0.2778(2) 0.5733(3) 0.42551(18) 0.0381(9) Uani 1 1 d . . .
H31A H 0.2561 0.6021 0.3835 0.046 Uiso 1 1 calc R . .
C32 C 0.31287(19) 0.6259(2) 0.48033(17) 0.0307(7) Uani 1 1 d . . .
H32A H 0.3152 0.6906 0.4757 0.037 Uiso 1 1 calc R . .
C33 C 0.67174(17) 0.8257(2) 0.61937(16) 0.0229(6) Uani 1 1 d . . .
C34 C 0.73014(19) 0.7666(2) 0.6346(2) 0.0328(7) Uani 1 1 d . . .
H34A H 0.7301 0.7223 0.6704 0.039 Uiso 1 1 calc R . .
C35 C 0.7893(2) 0.7712(3) 0.5979(2) 0.0369(8) Uani 1 1 d . . .
H35A H 0.8293 0.7302 0.6087 0.044 Uiso 1 1 calc R . .
C36 C 0.78950(19) 0.8352(3) 0.54604(19) 0.0350(8) Uani 1 1 d . . .
H36A H 0.8294 0.8380 0.5205 0.042 Uiso 1 1 calc R . .
C37 C 0.7323(2) 0.8950(3) 0.5313(2) 0.0491(11) Uani 1 1 d . . .
H37A H 0.7328 0.9398 0.4958 0.059 Uiso 1 1 calc R . .
C38 C 0.6732(2) 0.8904(3) 0.5681(2) 0.0435(10) Uani 1 1 d . . .
H38A H 0.6337 0.9323 0.5576 0.052 Uiso 1 1 calc R . .
C39 C 0.51831(16) 1.0729(2) 0.86999(16) 0.0225(6) Uani 1 1 d . . .
C40 C 0.5477(2) 1.0795(2) 0.93979(18) 0.0327(8) Uani 1 1 d . . .
H40A H 0.5647 1.0258 0.9649 0.039 Uiso 1 1 calc R . .
C41 C 0.5528(2) 1.1638(3) 0.9737(2) 0.0367(8) Uani 1 1 d . . .
H41A H 0.5730 1.1673 1.0217 0.044 Uiso 1 1 calc R . .
C42 C 0.5289(2) 1.2419(2) 0.9381(2) 0.0359(8) Uani 1 1 d . . .
H42A H 0.5313 1.2991 0.9616 0.043 Uiso 1 1 calc R . .
C43 C 0.5013(2) 1.2371(3) 0.8680(2) 0.0418(9) Uani 1 1 d . . .
H43A H 0.4860 1.2913 0.8429 0.050 Uiso 1 1 calc R . .
C44 C 0.4958(2) 1.1531(2) 0.8342(2) 0.0353(8) Uani 1 1 d . . .
H44A H 0.4765 1.1502 0.7860 0.042 Uiso 1 1 calc R . .
B B 0.5563(2) 0.5623(3) 0.88674(19) 0.0256(7) Uani 1 1 d . . .
HB H 0.579(2) 0.513(3) 0.9221(19) 0.027(9) Uiso 1 1 d . . .
N5 N 0.42724(15) 0.61788(19) 0.84030(14) 0.0256(6) Uani 1 1 d . . .
N6 N 0.47252(15) 0.55888(18) 0.88138(14) 0.0243(5) Uani 1 1 d . . .
N7 N 0.55355(15) 0.60063(19) 0.75870(14) 0.0266(6) Uani 1 1 d . . .
N8 N 0.57724(15) 0.54545(19) 0.81462(14) 0.0269(6) Uani 1 1 d . . .
N9 N 0.56239(15) 0.73615(19) 0.87951(14) 0.0276(6) Uani 1 1 d . . .
N10 N 0.58385(15) 0.6565(2) 0.91362(14) 0.0261(6) Uani 1 1 d . . .
C45 C 0.35934(19) 0.5923(3) 0.84777(19) 0.0320(8) Uani 1 1 d . . .
H45A H 0.3162 0.6212 0.8250 0.038 Uiso 1 1 calc R . .
C46 C 0.3598(2) 0.5183(3) 0.89292(19) 0.0345(8) Uani 1 1 d . . .
H46A H 0.3190 0.4878 0.9068 0.041 Uiso 1 1 calc R . .
C47 C 0.43271(19) 0.4995(2) 0.91276(18) 0.0299(7) Uani 1 1 d . . .
H47A H 0.4519 0.4521 0.9438 0.036 Uiso 1 1 calc R . .
C48 C 0.5807(2) 0.5638(2) 0.70491(19) 0.0329(8) Uani 1 1 d . . .
H48A H 0.5728 0.5876 0.6588 0.040 Uiso 1 1 calc R . .
C49 C 0.6221(2) 0.4860(3) 0.7253(2) 0.0418(9) Uani 1 1 d . . .
H49A H 0.6472 0.4477 0.6972 0.050 Uiso 1 1 calc R . .
C50 C 0.6183(2) 0.4771(3) 0.7956(2) 0.0373(8) Uani 1 1 d . . .
H50A H 0.6410 0.4303 0.8253 0.045 Uiso 1 1 calc R . .
C51 C 0.5978(2) 0.8024(3) 0.91848(19) 0.0357(8) Uani 1 1 d . . .
H51A H 0.5939 0.8657 0.9073 0.043 Uiso 1 1 calc R . .
C52 C 0.6411(2) 0.7676(3) 0.97722(19) 0.0400(9) Uani 1 1 d . . .
H52A H 0.6711 0.8006 1.0129 0.048 Uiso 1 1 calc R . .
C53 C 0.63071(19) 0.6748(3) 0.97206(18) 0.0330(8) Uani 1 1 d . . .
H53A H 0.6530 0.6306 1.0045 0.040 Uiso 1 1 calc R . .
C54 C 0.3602(3) 0.8481(3) 0.3503(3) 0.0596(13) Uani 1 1 d . . .
H54A H 0.3728 0.9096 0.3328 0.072 Uiso 1 1 calc R . .
Cl1 Cl 0.27030(9) 0.85194(15) 0.36607(11) 0.1049(7) Uani 1 1 d . . .
Cl2 Cl 0.42064(9) 0.82511(13) 0.42656(7) 0.0804(4) Uani 1 1 d . . .
Cl3 Cl 0.37058(10) 0.76684(12) 0.28629(9) 0.0837(5) Uani 1 1 d . . .
C55 C 0.3838(2) 0.9415(3) 0.6378(2) 0.0462(10) Uani 1 1 d . . .
H55A H 0.4089 0.8948 0.6709 0.055 Uiso 1 1 calc R . .
Cl4 Cl 0.45048(8) 0.99836(13) 0.59876(9) 0.0850(5) Uani 1 1 d . . .
Cl5 Cl 0.32107(7) 0.88403(8) 0.57502(6) 0.0591(3) Uani 1 1 d . . .
Cl6 Cl 0.33767(7) 1.01799(8) 0.68545(6) 0.0566(3) Uani 1 1 d . . .

loop_
_atom_site_aniso_label
_atom_site_aniso_U_11
_atom_site_aniso_U_22
_atom_site_aniso_U_33
_atom_site_aniso_U_23
_atom_site_aniso_U_13
_atom_site_aniso_U_12
Tm 0.01591(7) 0.01803(7) 0.01602(7) 0.00269(5) 0.00239(4) 0.00137(5)
N1 0.0177(12) 0.0239(13) 0.0181(12) 0.0015(9) 0.0023(9) -0.0010(10)
N2 0.0186(12) 0.0212(12) 0.0163(11) 0.0005(9) 0.0024(9) 0.0018(9)
N3 0.0194(12) 0.0224(12) 0.0195(12) 0.0012(10) 0.0031(9) 0.0005(10)
N4 0.0186(12) 0.0231(13) 0.0183(12) 0.0004(9) 0.0032(9) 0.0021(10)
C1 0.0208(15) 0.0203(14) 0.0200(14) 0.0003(11) 0.0012(11) 0.0027(11)
C2 0.0242(16) 0.0248(16) 0.0264(16) -0.0038(12) 0.0050(12) 0.0003(12)
C3 0.0229(16) 0.0283(17) 0.0267(16) -0.0031(13) 0.0067(13) 0.0016(12)
C4 0.0193(14) 0.0207(14) 0.0215(14) 0.0012(11) 0.0048(11) 0.0013(11)
C5 0.0191(14) 0.0208(14) 0.0231(15) 0.0035(11) 0.0045(11) 0.0023(11)
C6 0.0176(14) 0.0222(15) 0.0227(14) 0.0030(11) 0.0034(11) 0.0003(11)
C7 0.0194(15) 0.0282(17) 0.0255(16) -0.0004(12) 0.0036(12) -0.0015(12)
C8 0.0215(15) 0.0249(16) 0.0232(15) -0.0001(12) 0.0004(12) -0.0030(12)
C9 0.0200(14) 0.0190(14) 0.0196(14) 0.0030(11) 0.0009(11) -0.0005(11)
C10 0.0253(16) 0.0228(15) 0.0173(14) 0.0013(11) 0.0029(12) 0.0012(12)
C11 0.0230(15) 0.0248(15) 0.0175(14) 0.0011(11) 0.0021(11) 0.0026(12)
C12 0.0266(17) 0.0369(19) 0.0218(15) -0.0023(13) 0.0063(13) -0.0009(14)
C13 0.0257(16) 0.0385(19) 0.0214(15) 0.0003(13) 0.0073(12) 0.0024(14)
C14 0.0220(14) 0.0265(16) 0.0196(14) 0.0043(12) 0.0053(11) 0.0021(12)
C15 0.0208(15) 0.0240(15) 0.0219(15) 0.0068(11) 0.0056(12) 0.0015(12)
C16 0.0166(14) 0.0274(16) 0.0231(15) 0.0048(12) 0.0033(11) 0.0010(12)
C17 0.0207(15) 0.0290(17) 0.0268(16) 0.0037(13) 0.0038(12) -0.0038(12)
C18 0.0220(15) 0.0259(16) 0.0285(16) 0.0023(12) 0.0029(12) -0.0029(12)
C19 0.0202(15) 0.0222(15) 0.0224(15) 0.0034(11) 0.0002(11) 0.0013(12)
C20 0.0214(15) 0.0206(15) 0.0204(14) 0.0008(11) 0.0010(11) 0.0006(11)
C21 0.0209(15) 0.0282(17) 0.0274(16) -0.0085(13) 0.0057(12) -0.0025(12)
C22 0.043(2) 0.035(2) 0.048(2) -0.0068(17) 0.0248(18) -0.0063(16)
C23 0.057(3) 0.052(3) 0.075(3) -0.027(2) 0.046(3) -0.026(2)
C24 0.0226(19) 0.072(3) 0.080(3) -0.044(3) 0.017(2) -0.008(2)
C25 0.026(2) 0.081(3) 0.050(3) -0.027(2) -0.0075(18) 0.015(2)
C26 0.0289(19) 0.056(2) 0.0331(19) -0.0031(17) 0.0038(15) 0.0108(17)
C27 0.0193(14) 0.0291(16) 0.0185(14) -0.0026(12) 0.0053(11) 0.0003(12)
C28 0.0346(18) 0.0280(17) 0.0249(16) -0.0025(13) 0.0019(14) 0.0024(14)
C29 0.043(2) 0.0272(18) 0.037(2) -0.0082(15) 0.0060(16) 0.0005(15)
C30 0.0327(19) 0.046(2) 0.0294(18) -0.0154(16) -0.0025(15) -0.0008(16)
C31 0.039(2) 0.050(2) 0.0218(17) -0.0023(15) -0.0066(15) 0.0049(17)
C32 0.0347(19) 0.0299(18) 0.0255(17) 0.0015(13) -0.0019(14) 0.0007(14)
C33 0.0188(14) 0.0283(16) 0.0223(15) -0.0004(12) 0.0058(12) -0.0010(12)
C34 0.0282(17) 0.0316(18) 0.0404(19) 0.0050(15) 0.0107(15) 0.0014(14)
C35 0.0242(17) 0.040(2) 0.049(2) -0.0003(17) 0.0125(15) 0.0019(15)
C36 0.0258(17) 0.046(2) 0.0369(19) -0.0043(16) 0.0159(15) -0.0059(15)
C37 0.043(2) 0.062(3) 0.047(2) 0.025(2) 0.0229(19) 0.005(2)
C38 0.032(2) 0.053(2) 0.049(2) 0.0224(19) 0.0169(17) 0.0124(17)
C39 0.0177(14) 0.0239(15) 0.0263(15) -0.0024(12) 0.0049(12) -0.0028(11)
C40 0.040(2) 0.0291(18) 0.0279(17) 0.0017(13) 0.0016(15) -0.0002(15)
C41 0.043(2) 0.035(2) 0.0307(18) -0.0058(15) 0.0012(16) -0.0048(16)
C42 0.0314(18) 0.0255(17) 0.051(2) -0.0110(15) 0.0081(16) -0.0011(14)
C43 0.044(2) 0.0246(18) 0.054(2) 0.0027(16) -0.0027(18) 0.0029(16)
C44 0.041(2) 0.0276(18) 0.0344(19) 0.0014(14) -0.0032(16) 0.0012(15)
B 0.0243(18) 0.0286(19) 0.0237(17) 0.0083(14) 0.0025(14) 0.0039(14)
N5 0.0229(13) 0.0254(14) 0.0278(14) 0.0120(11) 0.0022(11) 0.0019(11)
N6 0.0244(14) 0.0245(14) 0.0237(13) 0.0077(10) 0.0023(10) 0.0015(11)
N7 0.0285(14) 0.0277(14) 0.0236(13) 0.0080(11) 0.0044(11) 0.0088(11)
N8 0.0258(14) 0.0274(14) 0.0273(14) 0.0071(11) 0.0037(11) 0.0072(11)
N9 0.0282(14) 0.0277(14) 0.0243(13) 0.0040(11) -0.0038(11) 0.0011(11)
N10 0.0220(13) 0.0341(15) 0.0209(13) 0.0085(11) -0.0003(10) 0.0028(11)
C45 0.0242(17) 0.0355(19) 0.0367(19) 0.0134(15) 0.0058(14) 0.0004(14)
C46 0.0283(18) 0.038(2) 0.039(2) 0.0151(16) 0.0082(15) -0.0041(15)
C47 0.0338(18) 0.0285(17) 0.0275(17) 0.0101(13) 0.0055(14) -0.0003(14)
C48 0.039(2) 0.0325(18) 0.0291(18) 0.0039(14) 0.0117(15) 0.0090(15)
C49 0.050(2) 0.037(2) 0.041(2) 0.0031(16) 0.0182(18) 0.0176(18)
C50 0.036(2) 0.034(2) 0.043(2) 0.0089(16) 0.0110(16) 0.0143(16)
C51 0.039(2) 0.0308(19) 0.0334(19) 0.0019(14) -0.0064(15) -0.0029(15)
C52 0.039(2) 0.048(2) 0.0284(18) 0.0041(16) -0.0089(15) -0.0075(17)
C53 0.0243(17) 0.048(2) 0.0249(17) 0.0111(15) -0.0019(13) -0.0011(15)
C54 0.069(3) 0.050(3) 0.064(3) 0.020(2) 0.023(3) 0.010(2)
Cl1 0.0678(10) 0.1224(15) 0.1323(16) 0.0386(13) 0.0407(10) 0.0381(10)
Cl2 0.0781(10) 0.1056(12) 0.0577(8) 0.0199(8) 0.0110(7) -0.0181(9)
Cl3 0.0864(11) 0.0867(11) 0.0761(10) -0.0159(8) 0.0060(8) 0.0206(9)
C55 0.044(2) 0.042(2) 0.050(2) 0.0179(19) 0.0000(19) 0.0087(18)
Cl4 0.0513(8) 0.1055(12) 0.0988(11) 0.0476(10) 0.0137(7) 0.0016(7)
Cl5 0.0737(8) 0.0431(6) 0.0565(7) -0.0011(5) -0.0023(6) 0.0106(5)
Cl6 0.0644(7) 0.0498(6) 0.0510(6) 0.0002(5) -0.0057(5) 0.0102(5)

loop_
_atom_type_symbol
_atom_type_description
_atom_type_scat_dispersion_real
_atom_type_scat_dispersion_imag
_atom_type_scat_source
C C 0.0033 0.0016 'International Tables Vol C Tables 4.2.6.8 and 6.1.1.4'
H H 0.0000 0.0000 'International Tables Vol C Tables 4.2.6.8 and 6.1.1.4'
B B 0.0013 0.0007 'International Tables Vol C Tables 4.2.6.8 and 6.1.1.4'
N N 0.0061 0.0033 'International Tables Vol C Tables 4.2.6.8 and 6.1.1.4'
Cl Cl 0.1484 0.1585 'International Tables Vol C Tables 4.2.6.8 and 6.1.1.4'
Tm Tm -0.3139 5.2483 'International Tables Vol C Tables 4.2.6.8 and 6.1.1.4'

loop_
_geom_angle_atom_site_label_1
_geom_angle_atom_site_label_2
_geom_angle_atom_site_label_3
_geom_angle
_geom_angle_site_symmetry_1
_geom_angle_site_symmetry_3
_geom_angle_publ_flag
N3 Tm N2 75.68(8) . . ?
N3 Tm N4 75.51(9) . . ?
N2 Tm N4 119.64(9) . . ?
N3 Tm N1 119.80(9) . . ?
N2 Tm N1 75.35(8) . . ?
N4 Tm N1 75.04(9) . . ?
N3 Tm N9 134.51(9) . . ?
N2 Tm N9 148.99(9) . . ?
N4 Tm N9 81.40(9) . . ?
N1 Tm N9 90.30(9) . . ?
N3 Tm N5 129.00(9) . . ?
N2 Tm N5 79.17(8) . . ?
N4 Tm N5 154.18(9) . . ?
N1 Tm N5 94.97(9) . . ?
N9 Tm N5 74.80(9) . . ?
N3 Tm N7 76.24(9) . . ?
N2 Tm N7 113.59(9) . . ?
N4 Tm N7 109.23(9) . . ?
N1 Tm N7 163.78(8) . . ?
N9 Tm N7 75.24(9) . . ?
N5 Tm N7 74.42(9) . . ?
C4 N1 C1 104.8(2) . . ?
C4 N1 Tm 125.9(2) . . ?
C1 N1 Tm 127.55(19) . . ?
C6 N2 C9 105.5(2) . . ?
C6 N2 Tm 127.71(19) . . ?
C9 N2 Tm 123.97(19) . . ?
C14 N3 C11 105.8(2) . . ?
C14 N3 Tm 124.39(19) . . ?
C11 N3 Tm 125.29(19) . . ?
C19 N4 C16 105.4(3) . . ?
C19 N4 Tm 128.13(19) . . ?
C16 N4 Tm 122.2(2) . . ?
N1 C1 C20 125.9(3) . . ?
N1 C1 C2 110.0(3) . . ?
C20 C1 C2 123.7(3) . . ?
C3 C2 C1 107.4(3) . . ?
C3 C2 H2A 126.3 . . ?
C1 C2 H2A 126.3 . . ?
C2 C3 C4 107.0(3) . . ?
C2 C3 H3A 126.5 . . ?
C4 C3 H3A 126.5 . . ?
N1 C4 C5 125.6(3) . . ?
N1 C4 C3 110.4(3) . . ?
C5 C4 C3 123.3(3) . . ?
C4 C5 C6 125.5(3) . . ?
C4 C5 C21 117.9(3) . . ?
C6 C5 C21 116.2(3) . . ?
N2 C6 C5 125.6(3) . . ?
N2 C6 C7 110.3(3) . . ?
C5 C6 C7 124.0(3) . . ?
C8 C7 C6 106.7(3) . . ?
C8 C7 H7A 126.6 . . ?
C6 C7 H7A 126.6 . . ?
C7 C8 C9 107.6(3) . . ?
C7 C8 H8A 126.2 . . ?
C9 C8 H8A 126.2 . . ?
N2 C9 C10 126.3(3) . . ?
N2 C9 C8 109.8(3) . . ?
C10 C9 C8 123.3(3) . . ?
C9 C10 C11 125.2(3) . . ?
C9 C10 C27 116.8(3) . . ?
C11 C10 C27 117.6(3) . . ?
N3 C11 C10 125.3(3) . . ?
N3 C11 C12 110.0(3) . . ?
C10 C11 C12 124.7(3) . . ?
C13 C12 C11 107.2(3) . . ?
C13 C12 H12A 126.4 . . ?
C11 C12 H12A 126.4 . . ?
C12 C13 C14 107.2(3) . . ?
C12 C13 H13A 126.4 . . ?
C14 C13 H13A 126.4 . . ?
N3 C14 C15 125.8(3) . . ?
N3 C14 C13 109.8(3) . . ?
C15 C14 C13 124.3(3) . . ?
C16 C15 C14 125.4(3) . . ?
C16 C15 C33 118.6(3) . . ?
C14 C15 C33 115.8(3) . . ?
N4 C16 C15 125.2(3) . . ?
N4 C16 C17 110.1(3) . . ?
C15 C16 C17 124.2(3) . . ?
C18 C17 C16 106.8(3) . . ?
C18 C17 H17A 126.6 . . ?
C16 C17 H17A 126.6 . . ?
C17 C18 C19 107.4(3) . . ?
C17 C18 H18A 126.3 . . ?
C19 C18 H18A 126.3 . . ?
N4 C19 C20 125.4(3) . . ?
N4 C19 C18 110.0(3) . . ?
C20 C19 C18 124.5(3) . . ?
C19 C20 C1 125.4(3) . . ?
C19 C20 C39 119.0(3) . . ?
C1 C20 C39 115.3(3) . . ?
C22 C21 C26 119.1(3) . . ?
C22 C21 C5 121.7(3) . . ?
C26 C21 C5 119.2(3) . . ?
C21 C22 C23 119.3(4) . . ?
C21 C22 H22A 120.3 . . ?
C23 C22 H22A 120.3 . . ?
C24 C23 C22 120.7(4) . . ?
C24 C23 H23A 119.6 . . ?
C22 C23 H23A 119.6 . . ?
C23 C24 C25 120.3(4) . . ?
C23 C24 H24A 119.9 . . ?
C25 C24 H24A 119.9 . . ?
C24 C25 C26 119.8(4) . . ?
C24 C25 H25A 120.1 . . ?
C26 C25 H25A 120.1 . . ?
C25 C26 C21 120.7(4) . . ?
C25 C26 H26A 119.7 . . ?
C21 C26 H26A 119.7 . . ?
C28 C27 C32 119.0(3) . . ?
C28 C27 C10 121.5(3) . . ?
C32 C27 C10 119.4(3) . . ?
C27 C28 C29 120.6(3) . . ?
C27 C28 H28A 119.7 . . ?
C29 C28 H28A 119.7 . . ?
C30 C29 C28 119.9(3) . . ?
C30 C29 H29A 120.0 . . ?
C28 C29 H29A 120.0 . . ?
C29 C30 C31 120.2(3) . . ?
C29 C30 H30A 119.9 . . ?
C31 C30 H30A 119.9 . . ?
C30 C31 C32 120.1(3) . . ?
C30 C31 H31A 119.9 . . ?
C32 C31 H31A 119.9 . . ?
C31 C32 C27 120.1(3) . . ?
C31 C32 H32A 119.9 . . ?
C27 C32 H32A 119.9 . . ?
C38 C33 C34 118.9(3) . . ?
C38 C33 C15 120.8(3) . . ?
C34 C33 C15 120.3(3) . . ?
C33 C34 C35 120.7(3) . . ?
C33 C34 H34A 119.7 . . ?
C35 C34 H34A 119.7 . . ?
C36 C35 C34 119.8(3) . . ?
C36 C35 H35A 120.1 . . ?
C34 C35 H35A 120.1 . . ?
C37 C36 C35 119.9(3) . . ?
C37 C36 H36A 120.0 . . ?
C35 C36 H36A 120.0 . . ?
C36 C37 C38 120.2(4) . . ?
C36 C37 H37A 119.9 . . ?
C38 C37 H37A 119.9 . . ?
C33 C38 C37 120.5(4) . . ?
C33 C38 H38A 119.7 . . ?
C37 C38 H38A 119.7 . . ?
C40 C39 C44 118.2(3) . . ?
C40 C39 C20 121.8(3) . . ?
C44 C39 C20 119.7(3) . . ?
C39 C40 C41 120.8(3) . . ?
C39 C40 H40A 119.6 . . ?
C41 C40 H40A 119.6 . . ?
C42 C41 C40 120.2(3) . . ?
C42 C41 H41A 119.9 . . ?
C40 C41 H41A 119.9 . . ?
C41 C42 C43 119.8(3) . . ?
C41 C42 H42A 120.1 . . ?
C43 C42 H42A 120.1 . . ?
C42 C43 C44 120.0(4) . . ?
C42 C43 H43A 120.0 . . ?
C44 C43 H43A 120.0 . . ?
C43 C44 C39 120.9(3) . . ?
C43 C44 H44A 119.6 . . ?
C39 C44 H44A 119.6 . . ?
N8 B N10 109.8(3) . . ?
N8 B N6 109.1(3) . . ?
N10 B N6 109.4(3) . . ?
N8 B HB 111(2) . . ?
N10 B HB 108(2) . . ?
N6 B HB 109(2) . . ?
C45 N5 N6 105.1(3) . . ?
C45 N5 Tm 132.5(2) . . ?
N6 N5 Tm 122.27(19) . . ?
C47 N6 N5 110.0(3) . . ?
C47 N6 B 127.4(3) . . ?
N5 N6 B 122.6(3) . . ?
C48 N7 N8 105.6(3) . . ?
C48 N7 Tm 131.9(2) . . ?
N8 N7 Tm 122.4(2) . . ?
C50 N8 N7 110.2(3) . . ?
C50 N8 B 127.3(3) . . ?
N7 N8 B 122.4(3) . . ?
C51 N9 N10 105.1(3) . . ?
C51 N9 Tm 132.6(2) . . ?
N10 N9 Tm 122.3(2) . . ?
C53 N10 N9 110.0(3) . . ?
C53 N10 B 127.1(3) . . ?
N9 N10 B 122.9(3) . . ?
N5 C45 C46 111.7(3) . . ?
N5 C45 H45A 124.1 . . ?
C46 C45 H45A 124.1 . . ?
C47 C46 C45 104.1(3) . . ?
C47 C46 H46A 128.0 . . ?
C45 C46 H46A 128.0 . . ?
N6 C47 C46 109.1(3) . . ?
N6 C47 H47A 125.4 . . ?
C46 C47 H47A 125.4 . . ?
N7 C48 C49 111.2(3) . . ?
N7 C48 H48A 124.4 . . ?
C49 C48 H48A 124.4 . . ?
C50 C49 C48 104.4(3) . . ?
C50 C49 H49A 127.8 . . ?
C48 C49 H49A 127.8 . . ?
N8 C50 C49 108.6(3) . . ?
N8 C50 H50A 125.7 . . ?
C49 C50 H50A 125.7 . . ?
N9 C51 C52 111.8(3) . . ?
N9 C51 H51A 124.1 . . ?
C52 C51 H51A 124.1 . . ?
C53 C52 C51 104.2(3) . . ?
C53 C52 H52A 127.9 . . ?
C51 C52 H52A 127.9 . . ?
N10 C53 C52 108.8(3) . . ?
N10 C53 H53A 125.6 . . ?
C52 C53 H53A 125.6 . . ?
Cl1 C54 Cl2 111.3(3) . . ?
Cl1 C54 Cl3 111.0(3) . . ?
Cl2 C54 Cl3 110.3(3) . . ?
Cl1 C54 H54A 108.1 . . ?
Cl2 C54 H54A 108.1 . . ?
Cl3 C54 H54A 108.1 . . ?
Cl6 C55 Cl4 111.0(3) . . ?
Cl6 C55 Cl5 110.3(2) . . ?
Cl4 C55 Cl5 111.0(3) . . ?
Cl6 C55 H55A 108.2 . . ?
Cl4 C55 H55A 108.2 . . ?
Cl5 C55 H55A 108.2 . . ?

loop_
_geom_bond_atom_site_label_1
_geom_bond_atom_site_label_2
_geom_bond_distance
_geom_bond_site_symmetry_2
_geom_bond_publ_flag
Tm N3 2.352(2) . ?
Tm N2 2.359(2) . ?
Tm N4 2.370(3) . ?
Tm N1 2.377(3) . ?
Tm N9 2.499(3) . ?
Tm N5 2.502(3) . ?
Tm N7 2.504(3) . ?
N1 C4 1.387(4) . ?
N1 C1 1.388(4) . ?
N2 C6 1.377(4) . ?
N2 C9 1.383(4) . ?
N3 C14 1.376(4) . ?
N3 C11 1.383(4) . ?
N4 C19 1.380(4) . ?
N4 C16 1.384(4) . ?
C1 C20 1.401(4) . ?
C1 C2 1.438(4) . ?
C2 C3 1.350(5) . ?
C2 H2A 0.9500 . ?
C3 C4 1.435(4) . ?
C3 H3A 0.9500 . ?
C4 C5 1.397(4) . ?
C5 C6 1.403(4) . ?
C5 C21 1.503(4) . ?
C6 C7 1.440(4) . ?
C7 C8 1.349(4) . ?
C7 H7A 0.9500 . ?
C8 C9 1.435(4) . ?
C8 H8A 0.9500 . ?
C9 C10 1.396(4) . ?
C10 C11 1.402(4) . ?
C10 C27 1.504(4) . ?
C11 C12 1.437(4) . ?
C12 C13 1.348(5) . ?
C12 H12A 0.9500 . ?
C13 C14 1.445(4) . ?
C13 H13A 0.9500 . ?
C14 C15 1.403(4) . ?
C15 C16 1.399(4) . ?
C15 C33 1.502(4) . ?
C16 C17 1.441(4) . ?
C17 C18 1.352(5) . ?
C17 H17A 0.9500 . ?
C18 C19 1.439(4) . ?
C18 H18A 0.9500 . ?
C19 C20 1.398(4) . ?
C20 C39 1.503(4) . ?
C21 C22 1.383(5) . ?
C21 C26 1.396(5) . ?
C22 C23 1.410(6) . ?
C22 H22A 0.9500 . ?
C23 C24 1.365(8) . ?
C23 H23A 0.9500 . ?
C24 C25 1.373(7) . ?
C24 H24A 0.9500 . ?
C25 C26 1.390(5) . ?
C25 H25A 0.9500 . ?
C26 H26A 0.9500 . ?
C27 C28 1.385(5) . ?
C27 C32 1.392(4) . ?
C28 C29 1.390(5) . ?
C28 H28A 0.9500 . ?
C29 C30 1.375(5) . ?
C29 H29A 0.9500 . ?
C30 C31 1.377(6) . ?
C30 H30A 0.9500 . ?
C31 C32 1.391(5) . ?
C31 H31A 0.9500 . ?
C32 H32A 0.9500 . ?
C33 C38 1.376(5) . ?
C33 C34 1.379(5) . ?
C34 C35 1.395(5) . ?
C34 H34A 0.9500 . ?
C35 C36 1.374(5) . ?
C35 H35A 0.9500 . ?
C36 C37 1.368(6) . ?
C36 H36A 0.9500 . ?
C37 C38 1.395(5) . ?
C37 H37A 0.9500 . ?
C38 H38A 0.9500 . ?
C39 C40 1.384(5) . ?
C39 C44 1.393(5) . ?
C40 C41 1.393(5) . ?
C40 H40A 0.9500 . ?
C41 C42 1.371(5) . ?
C41 H41A 0.9500 . ?
C42 C43 1.380(6) . ?
C42 H42A 0.9500 . ?
C43 C44 1.388(5) . ?
C43 H43A 0.9500 . ?
C44 H44A 0.9500 . ?
B N8 1.529(5) . ?
B N10 1.531(5) . ?
B N6 1.538(5) . ?
B HB 1.04(4) . ?
N5 C45 1.339(4) . ?
N5 N6 1.369(3) . ?
N6 C47 1.342(4) . ?
N7 C48 1.339(4) . ?
N7 N8 1.369(4) . ?
N8 C50 1.340(4) . ?
N9 C51 1.337(4) . ?
N9 N10 1.367(4) . ?
N10 C53 1.345(4) . ?
C45 C46 1.391(5) . ?
C45 H45A 0.9500 . ?
C46 C47 1.372(5) . ?
C46 H46A 0.9500 . ?
C47 H47A 0.9500 . ?
C48 C49 1.392(5) . ?
C48 H48A 0.9500 . ?
C49 C50 1.383(5) . ?
C49 H49A 0.9500 . ?
C50 H50A 0.9500 . ?
C51 C52 1.385(5) . ?
C51 H51A 0.9500 . ?
C52 C53 1.371(6) . ?
C52 H52A 0.9500 . ?
C53 H53A 0.9500 . ?
C54 Cl1 1.737(5) . ?
C54 Cl2 1.745(5) . ?
C54 Cl3 1.751(6) . ?
C54 H54A 1.0000 . ?
C55 Cl6 1.752(5) . ?
C55 Cl4 1.754(5) . ?
C55 Cl5 1.762(5) . ?
C55 H55A 1.0000 . ?
